data_1549627
loop_
_publ_author_name
'Fang, Yan'
'Li, Jie'
'Han, Pei-Pei'
'Han, Qiu-Xia'
'Li, Ming-Xue'

_publ_section_title
;
 Less toxic zinc(ii), diorganotin(iv), gallium(iii) and cadmium(ii)
 complexes derived from 2-benzoylpyridine
 <i>N</i>,<i>N</i>-dimethylthiosemicarbazone: synthesis, crystal
 structures, cytotoxicity and investigations of mechanisms of action.
;
_journal_issue 5
_journal_name_full 'Toxicology research'
_journal_page_first 987
_journal_page_last 993
_journal_paper_doi 10.1039/c8tx00127h
_journal_volume 7
_journal_year 2018
_chemical_formula_sum 'C29 H28 N4 O2 S Sn'
_chemical_formula_weight 615.30
_space_group_IT_number 14
_space_group_name_Hall '-P 2ybc'
_space_group_name_H-M_alt 'P 1 21/c 1'
_symmetry_cell_setting monoclinic
_symmetry_space_group_name_Hall '-P 2ybc'
_symmetry_space_group_name_H-M 'P 1 21/c 1'
_atom_sites_solution_hydrogens geom
_atom_sites_solution_primary direct
_atom_sites_solution_secondary difmap
_audit_creation_method SHELXL-97
_audit_update_record
;
2018-05-15 deposited with the CCDC.
2018-06-28 downloaded from the CCDC.
;
_cell_angle_alpha 90.00
_cell_angle_beta 101.78(3)
_cell_angle_gamma 90.00
_cell_formula_units_Z 4
_cell_length_a 17.15(2)
_cell_length_b 10.549(13)
_cell_length_c 16.45(2)
_cell_measurement_temperature 296(2)
_cell_volume 2913(6)
_computing_cell_refinement 'Bruker SMART'
_computing_data_collection 'Bruker SMART'
_computing_data_reduction 'Bruker SAINT'
_computing_molecular_graphics 'Bruker SHELXTL'
_computing_publication_material 'Bruker SHELXTL'
_computing_structure_refinement 'Bruker SHELXTL'
_computing_structure_solution 'Bruker SHELXTL'
_diffrn_ambient_temperature 296(2)
_diffrn_measured_fraction_theta_full 0.999
_diffrn_measured_fraction_theta_max 0.999
_diffrn_measurement_device_type 'CCD area detector'
_diffrn_measurement_method 'phi and omega scans'
_diffrn_radiation_monochromator graphite
_diffrn_radiation_source 'fine-focus sealed tube'
_diffrn_radiation_type MoK\a
_diffrn_radiation_wavelength 0.71073
_diffrn_reflns_av_R_equivalents 0.0377
_diffrn_reflns_av_sigmaI/netI 0.0674
_diffrn_reflns_limit_h_max 19
_diffrn_reflns_limit_h_min -20
_diffrn_reflns_limit_k_max 11
_diffrn_reflns_limit_k_min -12
_diffrn_reflns_limit_l_max 19
_diffrn_reflns_limit_l_min -16
_diffrn_reflns_number 14374
_diffrn_reflns_theta_full 25.00
_diffrn_reflns_theta_max 25.00
_diffrn_reflns_theta_min 2.28
_exptl_absorpt_coefficient_mu 0.980
_exptl_absorpt_correction_T_max 0.8512
_exptl_absorpt_correction_T_min 0.7072
_exptl_absorpt_correction_type none
_exptl_crystal_colour red
_exptl_crystal_density_diffrn 1.402
_exptl_crystal_density_method 'not measured'
_exptl_crystal_description block
_exptl_crystal_F_000 1248
_exptl_crystal_size_max 0.38
_exptl_crystal_size_mid 0.25
_exptl_crystal_size_min 0.17
_refine_diff_density_max 0.360
_refine_diff_density_min -0.446
_refine_diff_density_rms 0.060
_refine_ls_extinction_method none
_refine_ls_goodness_of_fit_ref 0.998
_refine_ls_hydrogen_treatment none
_refine_ls_matrix_type full
_refine_ls_number_parameters 334
_refine_ls_number_reflns 5128
_refine_ls_number_restraints 0
_refine_ls_restrained_S_all 0.998
_refine_ls_R_factor_all 0.0422
_refine_ls_R_factor_gt 0.0297
_refine_ls_shift/su_max 0.001
_refine_ls_shift/su_mean 0.000
_refine_ls_structure_factor_coef Fsqd
_refine_ls_weighting_details 'calc w=1/[\s^2^(Fo^2^)+(0.0000P)^2^+0.0000P] where P=(Fo^2^+2Fc^2^)/3'
_refine_ls_weighting_scheme calc
_refine_ls_wR_factor_gt 0.0745
_refine_ls_wR_factor_ref 0.0795
_reflns_number_gt 4093
_reflns_number_total 5128
_reflns_threshold_expression >2sigma(I)
_cod_data_source_file c8tx00127h2.cif
_cod_data_source_block 1_CCDC3
_cod_depositor_comments
;
The following automatic conversions were performed:

'_symmetry_cell_setting' value 'Monoclinic' changed to 'monoclinic'
according to
/home/data/users/saulius/crontab/automatic-downloads/rss-feeds/RSC/lib/dictionaries/cif_core.dic
dictionary named 'cif_core.dic' version 2.4.2 from 2011-04-26.

Automatic conversion script
Id: cif_fix_values 4973 2017-02-22 13:04:09Z antanas 

 Adding full bibliography for 1549624--1549627.cif.
;
_cod_original_cell_volume 2914(6)
_cod_original_sg_symbol_H-M 'P2(1)/c  '
_cod_database_code 1549627

loop_
_symmetry_equiv_pos_as_xyz
'x, y, z'
'-x, y+1/2, -z+1/2'
'-x, -y, -z'
'x, -y-1/2, z-1/2'

loop_
_atom_site_label
_atom_site_type_symbol
_atom_site_fract_x
_atom_site_fract_y
_atom_site_fract_z
_atom_site_U_iso_or_equiv
_atom_site_adp_type
_atom_site_occupancy
_atom_site_symmetry_multiplicity
_atom_site_calc_flag
_atom_site_refinement_flags
Sn1 Sn 0.191508(10) 0.529493(18) 0.142410(11) 0.03910(9) Uani 1 1 d .
S1 S 0.27631(5) 0.59176(7) 0.28744(5) 0.0517(2) Uani 1 1 d .
N1 N 0.36154(15) 0.4306(2) 0.39820(14) 0.0519(6) Uani 1 1 d .
N2 N 0.31304(14) 0.3355(2) 0.27270(14) 0.0451(6) Uani 1 1 d .
N3 N 0.26480(13) 0.3435(2) 0.19502(14) 0.0419(6) Uani 1 1 d .
N4 N 0.16086(13) 0.3509(2) 0.04512(14) 0.0440(6) Uani 1 1 d .
C1 C 0.3994(2) 0.3078(3) 0.4267(2) 0.0746(11) Uani 1 1 d .
H1A H 0.3825 0.2444 0.3849 0.112 Uiso 1 1 calc R
H1B H 0.3840 0.2828 0.4772 0.112 Uiso 1 1 calc R
H1C H 0.4563 0.3165 0.4363 0.112 Uiso 1 1 calc R
C2 C 0.3799(2) 0.5399(3) 0.4542(2) 0.0641(10) Uani 1 1 d .
H2B H 0.3518 0.6131 0.4287 0.096 Uiso 1 1 calc R
H2C H 0.4362 0.5561 0.4649 0.096 Uiso 1 1 calc R
H2D H 0.3638 0.5220 0.5056 0.096 Uiso 1 1 calc R
C3 C 0.31779(16) 0.4422(3) 0.31840(18) 0.0433(7) Uani 1 1 d .
C4 C 0.26694(15) 0.2467(3) 0.14429(17) 0.0407(7) Uani 1 1 d .
C5 C 0.21214(15) 0.2508(3) 0.06140(16) 0.0392(6) Uani 1 1 d .
C6 C 0.21283(18) 0.1567(3) 0.00096(19) 0.0539(8) Uani 1 1 d .
H6A H 0.2475 0.0883 0.0123 0.065 Uiso 1 1 calc R
C7 C 0.16116(19) 0.1665(3) -0.07617(19) 0.0605(9) Uani 1 1 d .
H7A H 0.1620 0.1058 -0.1170 0.073 Uiso 1 1 calc R
C8 C 0.10820(19) 0.2683(3) -0.09157(19) 0.0598(9) Uani 1 1 d .
H8A H 0.0725 0.2758 -0.1421 0.072 Uiso 1 1 calc R
C9 C 0.11012(18) 0.3582(3) -0.02957(18) 0.0534(8) Uani 1 1 d .
H9A H 0.0751 0.4263 -0.0397 0.064 Uiso 1 1 calc R
C10 C 0.32602(17) 0.1388(3) 0.16608(17) 0.0428(7) Uani 1 1 d .
C11 C 0.3019(2) 0.0143(3) 0.1777(2) 0.0624(9) Uani 1 1 d .
H11A H 0.2482 -0.0044 0.1732 0.075 Uiso 1 1 calc R
C12 C 0.3598(3) -0.0827(4) 0.1962(2) 0.0833(12) Uani 1 1 d .
H12A H 0.3439 -0.1654 0.2039 0.100 Uiso 1 1 calc R
C13 C 0.4392(3) -0.0557(5) 0.2030(3) 0.0944(16) Uani 1 1 d .
H13A H 0.4768 -0.1202 0.2151 0.113 Uiso 1 1 calc R
C14 C 0.4635(2) 0.0667(5) 0.1919(2) 0.0772(12) Uani 1 1 d .
H14A H 0.5174 0.0842 0.1966 0.093 Uiso 1 1 calc R
C15 C 0.40791(18) 0.1645(3) 0.17358(19) 0.0558(8) Uani 1 1 d .
H15A H 0.4248 0.2467 0.1663 0.067 Uiso 1 1 calc R
C16 C 0.08366(17) 0.4868(3) 0.18833(19) 0.0423(7) Uani 1 1 d .
C17 C 0.02713(18) 0.3969(3) 0.1520(2) 0.0561(8) Uani 1 1 d .
H17A H 0.0374 0.3474 0.1085 0.067 Uiso 1 1 calc R
C18 C -0.0445(2) 0.3792(3) 0.1791(2) 0.0676(10) Uani 1 1 d .
H18A H -0.0815 0.3201 0.1530 0.081 Uiso 1 1 calc R
C19 C -0.0598(2) 0.4509(4) 0.2453(2) 0.0690(10) Uani 1 1 d .
H19A H -0.1063 0.4380 0.2650 0.083 Uiso 1 1 calc R
C20 C -0.0054(3) 0.5412(4) 0.2813(3) 0.0754(11) Uani 1 1 d .
H20A H -0.0163 0.5905 0.3246 0.091 Uiso 1 1 calc R
C21 C 0.0658(2) 0.5600(3) 0.2540(2) 0.0601(9) Uani 1 1 d .
H21A H 0.1016 0.6213 0.2793 0.072 Uiso 1 1 calc R
C22 C 0.28268(18) 0.5654(3) 0.0706(2) 0.0488(7) Uani 1 1 d .
C23 C 0.2641(2) 0.5867(4) -0.0154(2) 0.0692(10) Uani 1 1 d .
H23A H 0.2110 0.5894 -0.0428 0.083 Uiso 1 1 calc R
C24 C 0.3244(3) 0.6042(4) -0.0608(3) 0.0893(13) Uani 1 1 d .
H24A H 0.3111 0.6160 -0.1180 0.107 Uiso 1 1 calc R
C25 C 0.4044(3) 0.6039(4) -0.0200(4) 0.0961(15) Uani 1 1 d .
H25A H 0.4443 0.6182 -0.0496 0.115 Uiso 1 1 calc R
C26 C 0.4239(2) 0.5823(4) 0.0646(3) 0.0887(13) Uani 1 1 d .
H26A H 0.4770 0.5807 0.0919 0.106 Uiso 1 1 calc R
C27 C 0.36405(19) 0.5631(3) 0.1086(2) 0.0630(9) Uani 1 1 d .
H27A H 0.3782 0.5481 0.1655 0.076 Uiso 1 1 calc R
C28 C 0.0804(2) 0.8683(3) 0.0338(2) 0.0717(10) Uani 1 1 d .
H28A H 0.0462 0.8504 -0.0188 0.108 Uiso 1 1 calc R
H28B H 0.1220 0.9250 0.0257 0.108 Uiso 1 1 calc R
H28C H 0.0499 0.9072 0.0699 0.108 Uiso 1 1 calc R
C29 C 0.11686(17) 0.7457(3) 0.07243(18) 0.0466(7) Uani 1 1 d .
O1 O 0.10004(12) 0.64147(19) 0.03357(13) 0.0527(5) Uani 1 1 d .
O2 O 0.16441(12) 0.74827(18) 0.14313(12) 0.0497(5) Uani 1 1 d .

loop_
_atom_site_aniso_label
_atom_site_aniso_U_11
_atom_site_aniso_U_22
_atom_site_aniso_U_33
_atom_site_aniso_U_23
_atom_site_aniso_U_13
_atom_site_aniso_U_12
Sn1 0.03883(13) 0.03627(14) 0.03856(14) -0.00021(8) -0.00065(9) 0.00336(8)
S1 0.0573(5) 0.0420(4) 0.0473(5) -0.0067(4) -0.0093(4) 0.0045(4)
N1 0.0562(15) 0.0551(15) 0.0379(14) -0.0036(12) -0.0055(12) 0.0083(12)
N2 0.0489(14) 0.0436(14) 0.0387(13) -0.0002(11) -0.0007(12) 0.0035(11)
N3 0.0393(12) 0.0428(14) 0.0402(13) -0.0013(11) -0.0001(11) 0.0015(10)
N4 0.0438(13) 0.0433(14) 0.0419(14) -0.0014(11) 0.0021(11) 0.0058(11)
C1 0.089(3) 0.078(3) 0.0453(19) 0.0047(17) -0.0134(19) 0.021(2)
C2 0.068(2) 0.075(3) 0.0418(19) -0.0115(16) -0.0061(17) -0.0082(17)
C3 0.0401(15) 0.0482(18) 0.0391(16) -0.0030(14) 0.0023(13) 0.0003(13)
C4 0.0382(15) 0.0388(16) 0.0427(16) -0.0014(13) 0.0025(13) -0.0007(12)
C5 0.0391(15) 0.0385(16) 0.0383(15) -0.0021(12) 0.0037(13) -0.0035(12)
C6 0.0536(18) 0.0491(18) 0.0559(19) -0.0102(15) 0.0036(16) 0.0050(15)
C7 0.069(2) 0.064(2) 0.0445(18) -0.0183(16) 0.0019(17) -0.0010(17)
C8 0.064(2) 0.065(2) 0.0415(18) -0.0026(16) -0.0085(16) -0.0053(17)
C9 0.0544(18) 0.0535(19) 0.0458(18) 0.0005(15) -0.0050(16) 0.0073(15)
C10 0.0465(16) 0.0416(17) 0.0377(16) -0.0023(12) 0.0028(13) 0.0080(13)
C11 0.074(2) 0.0447(19) 0.069(2) 0.0024(17) 0.015(2) 0.0051(17)
C12 0.129(4) 0.047(2) 0.073(3) 0.013(2) 0.020(3) 0.027(2)
C13 0.119(4) 0.096(4) 0.060(3) 0.007(2) 0.002(3) 0.069(3)
C14 0.057(2) 0.111(3) 0.055(2) -0.013(2) -0.0087(18) 0.034(2)
C15 0.0499(18) 0.060(2) 0.0524(19) -0.0089(16) -0.0004(16) 0.0043(15)
C16 0.0477(17) 0.0350(15) 0.0414(17) 0.0083(13) 0.0028(14) 0.0065(12)
C17 0.0582(19) 0.058(2) 0.0521(19) -0.0017(16) 0.0114(16) -0.0074(16)
C18 0.059(2) 0.072(2) 0.069(2) 0.0085(19) 0.0064(19) -0.0145(17)
C19 0.063(2) 0.086(3) 0.061(2) 0.017(2) 0.021(2) -0.0059(19)
C20 0.083(3) 0.087(3) 0.064(3) -0.003(2) 0.031(2) -0.004(2)
C21 0.062(2) 0.063(2) 0.056(2) -0.0070(17) 0.0146(18) -0.0068(17)
C22 0.0557(19) 0.0374(16) 0.0535(19) 0.0006(14) 0.0117(16) 0.0027(14)
C23 0.069(2) 0.076(2) 0.066(2) 0.009(2) 0.020(2) 0.009(2)
C24 0.112(4) 0.086(3) 0.082(3) 0.020(2) 0.050(3) 0.013(3)
C25 0.092(3) 0.069(3) 0.147(5) 0.014(3) 0.071(4) 0.002(2)
C26 0.057(2) 0.084(3) 0.130(4) 0.004(3) 0.030(3) -0.009(2)
C27 0.0482(19) 0.061(2) 0.080(3) 0.0014(19) 0.0130(19) -0.0036(16)
C28 0.086(2) 0.052(2) 0.073(2) 0.0155(17) 0.004(2) 0.0122(18)
C29 0.0465(17) 0.0441(18) 0.0481(18) 0.0081(15) 0.0074(15) 0.0058(13)
O1 0.0567(12) 0.0488(13) 0.0492(13) 0.0002(10) 0.0029(11) 0.0046(10)
O2 0.0535(12) 0.0423(12) 0.0498(12) 0.0011(9) 0.0024(10) 0.0042(9)

loop_
_atom_type_symbol
_atom_type_description
_atom_type_scat_dispersion_real
_atom_type_scat_dispersion_imag
_atom_type_scat_source
C C 0.0033 0.0016 'International Tables Vol C Tables 4.2.6.8 and 6.1.1.4'
H H 0.0000 0.0000 'International Tables Vol C Tables 4.2.6.8 and 6.1.1.4'
N N 0.0061 0.0033 'International Tables Vol C Tables 4.2.6.8 and 6.1.1.4'
S S 0.1246 0.1234 'International Tables Vol C Tables 4.2.6.8 and 6.1.1.4'
Sn Sn -0.6537 1.4246 'International Tables Vol C Tables 4.2.6.8 and 6.1.1.4'
O O 0.0106 0.0060 'International Tables Vol C Tables 4.2.6.8 and 6.1.1.4'

loop_
_geom_angle_atom_site_label_1
_geom_angle_atom_site_label_2
_geom_angle_atom_site_label_3
_geom_angle
C22 Sn1 C16 167.67(12)
C22 Sn1 O2 89.80(10)
C16 Sn1 O2 91.06(9)
C22 Sn1 N3 87.51(12)
C16 Sn1 N3 97.19(11)
O2 Sn1 N3 152.98(8)
C22 Sn1 O1 86.71(13)
C16 Sn1 O1 83.69(12)
O2 Sn1 O1 55.21(8)
N3 Sn1 O1 151.17(7)
C22 Sn1 N4 82.06(11)
C16 Sn1 N4 89.04(11)
O2 Sn1 N4 137.58(9)
N3 Sn1 N4 68.53(11)
O1 Sn1 N4 82.70(11)
C22 Sn1 S1 97.14(13)
C16 Sn1 S1 95.11(12)
O2 Sn1 S1 79.78(6)
N3 Sn1 S1 73.90(8)
O1 Sn1 S1 134.87(8)
N4 Sn1 S1 142.42(6)
C3 S1 Sn1 98.96(11)
C3 N1 C2 122.2(3)
C3 N1 C1 119.8(2)
C2 N1 C1 117.7(3)
C3 N2 N3 115.1(2)
C4 N3 N2 116.7(2)
C4 N3 Sn1 118.96(19)
N2 N3 Sn1 123.87(17)
C9 N4 C5 119.4(2)
C9 N4 Sn1 123.99(19)
C5 N4 Sn1 114.93(18)
N1 C1 H1A 109.5
N1 C1 H1B 109.5
H1A C1 H1B 109.5
N1 C1 H1C 109.5
H1A C1 H1C 109.5
H1B C1 H1C 109.5
N1 C2 H2B 109.5
N1 C2 H2C 109.5
H2B C2 H2C 109.5
N1 C2 H2D 109.5
H2B C2 H2D 109.5
H2C C2 H2D 109.5
N2 C3 N1 114.6(3)
N2 C3 S1 127.7(2)
N1 C3 S1 117.7(2)
N3 C4 C5 117.5(2)
N3 C4 C10 122.2(2)
C5 C4 C10 120.3(2)
N4 C5 C6 120.3(3)
N4 C5 C4 117.5(2)
C6 C5 C4 122.1(3)
C7 C6 C5 119.7(3)
C7 C6 H6A 120.2
C5 C6 H6A 120.2
C6 C7 C8 119.4(3)
C6 C7 H7A 120.3
C8 C7 H7A 120.3
C9 C8 C7 118.3(3)
C9 C8 H8A 120.8
C7 C8 H8A 120.8
N4 C9 C8 122.8(3)
N4 C9 H9A 118.6
C8 C9 H9A 118.6
C11 C10 C15 119.0(3)
C11 C10 C4 122.2(3)
C15 C10 C4 118.8(3)
C10 C11 C12 119.6(4)
C10 C11 H11A 120.2
C12 C11 H11A 120.2
C13 C12 C11 120.5(4)
C13 C12 H12A 119.7
C11 C12 H12A 119.7
C12 C13 C14 120.3(4)
C12 C13 H13A 119.8
C14 C13 H13A 119.8
C13 C14 C15 120.5(4)
C13 C14 H14A 119.7
C15 C14 H14A 119.7
C14 C15 C10 120.1(3)
C14 C15 H15A 119.9
C10 C15 H15A 119.9
C17 C16 C21 117.3(3)
C17 C16 Sn1 123.6(2)
C21 C16 Sn1 118.9(2)
C16 C17 C18 121.9(3)
C16 C17 H17A 119.0
C18 C17 H17A 119.0
C19 C18 C17 119.6(3)
C19 C18 H18A 120.2
C17 C18 H18A 120.2
C20 C19 C18 119.5(3)
C20 C19 H19A 120.3
C18 C19 H19A 120.3
C19 C20 C21 121.2(4)
C19 C20 H20A 119.4
C21 C20 H20A 119.4
C20 C21 C16 120.5(3)
C20 C21 H21A 119.7
C16 C21 H21A 119.7
C23 C22 C27 116.9(3)
C23 C22 Sn1 122.3(3)
C27 C22 Sn1 120.8(3)
C22 C23 C24 121.1(4)
C22 C23 H23A 119.5
C24 C23 H23A 119.5
C25 C24 C23 120.0(4)
C25 C24 H24A 120.0
C23 C24 H24A 120.0
C26 C25 C24 119.7(4)
C26 C25 H25A 120.1
C24 C25 H25A 120.1
C25 C26 C27 119.8(4)
C25 C26 H26A 120.1
C27 C26 H26A 120.1
C26 C27 C22 122.5(4)
C26 C27 H27A 118.8
C22 C27 H27A 118.8
C29 C28 H28A 109.5
C29 C28 H28B 109.5
H28A C28 H28B 109.5
C29 C28 H28C 109.5
H28A C28 H28C 109.5
H28B C28 H28C 109.5
O1 C29 O2 120.8(3)
O1 C29 C28 119.5(3)
O2 C29 C28 119.7(3)
C29 O1 Sn1 90.21(18)
C29 O2 Sn1 93.69(17)

loop_
_geom_bond_atom_site_label_1
_geom_bond_atom_site_label_2
_geom_bond_distance
Sn1 C22 2.178(4)
Sn1 C16 2.183(4)
Sn1 O2 2.355(3)
Sn1 N3 2.395(3)
Sn1 O1 2.432(3)
Sn1 N4 2.459(3)
Sn1 S1 2.612(3)
S1 C3 1.762(3)
N1 C3 1.378(4)
N1 C2 1.469(4)
N1 C1 1.482(4)
N2 C3 1.347(4)
N2 N3 1.376(3)
N3 C4 1.324(4)
N4 C9 1.355(4)
N4 C5 1.365(4)
C1 H1A 0.9600
C1 H1B 0.9600
C1 H1C 0.9600
C2 H2B 0.9600
C2 H2C 0.9600
C2 H2D 0.9600
C4 C5 1.490(4)
C4 C10 1.518(4)
C5 C6 1.406(4)
C6 C7 1.395(4)
C6 H6A 0.9300
C7 C8 1.396(4)
C7 H7A 0.9300
C8 C9 1.388(4)
C8 H8A 0.9300
C9 H9A 0.9300
C10 C11 1.401(4)
C10 C15 1.411(4)
C11 C12 1.415(5)
C11 H11A 0.9300
C12 C13 1.375(6)
C12 H12A 0.9300
C13 C14 1.381(6)
C13 H13A 0.9300
C14 C15 1.395(5)
C14 H14A 0.9300
C15 H15A 0.9300
C16 C17 1.400(4)
C16 C21 1.412(5)
C17 C18 1.402(5)
C17 H17A 0.9300
C18 C19 1.394(5)
C18 H18A 0.9300
C19 C20 1.379(5)
C19 H19A 0.9300
C20 C21 1.399(5)
C20 H20A 0.9300
C21 H21A 0.9300
C22 C23 1.403(5)
C22 C27 1.409(5)
C23 C24 1.407(5)
C23 H23A 0.9300
C24 C25 1.400(6)
C24 H24A 0.9300
C25 C26 1.382(7)
C25 H25A 0.9300
C26 C27 1.387(5)
C26 H26A 0.9300
C27 H27A 0.9300
C28 C29 1.519(4)
C28 H28A 0.9600
C28 H28B 0.9600
C28 H28C 0.9600
C29 O1 1.275(4)
C29 O2 1.277(4)
